data_8104610
loop_
_publ_author_name
'Chen, Hai-Lin'
'Huang, Xiu-Xiang'
'Yao, Dong-Mei'
'Wang, Yan-Ping'
'Lu, Xiao-Bing'

_publ_section_title
;
 Synthesis and crystal structure of
 5-(8-((3-carboxyazetidin-1-ium-1-yl)methyl)-7-hydroxy-4-oxo-4H-chromen-3-yl)-2-hydroxybenzenesulfonate
 monohydrate, C20H19NO10S
;
_journal_issue 6
_journal_name_full 'Zeitschrift f\"ur Kristallographie - New Crystal Structures'
_journal_page_first 1371
_journal_page_last 1373
_journal_paper_doi 10.1515/ncrs-2021-0346
_journal_volume 236
_journal_year 2021
_chemical_formula_moiety 'C20 H17 N O9 S, H2 O'
_chemical_formula_sum 'C20 H19 N O10 S'
_chemical_formula_weight 465.42
_space_group_crystal_system triclinic
_space_group_IT_number 2
_space_group_name_Hall '-P 1'
_space_group_name_H-M_alt 'P -1'
_atom_sites_solution_hydrogens mixed
_cell_angle_alpha 102.413(2)
_cell_angle_beta 103.199(2)
_cell_angle_gamma 97.753(2)
_cell_formula_units_Z 2
_cell_length_a 8.3470(2)
_cell_length_b 9.6701(2)
_cell_length_c 12.9523(3)
_cell_measurement_reflns_used 7183
_cell_measurement_temperature 100(1)
_cell_measurement_theta_max 75.3590
_cell_measurement_theta_min 3.6020
_cell_volume 975.26(4)
_computing_cell_refinement 'CrysAlisPro 1.171.41.64a (Rigaku OD, 2020)'
_computing_data_collection 'CrysAlisPro 1.171.41.64a (Rigaku OD, 2020)'
_computing_data_reduction 'CrysAlisPro 1.171.41.64a (Rigaku OD, 2020)'
_computing_molecular_graphics 'Olex2 1.5 (Dolomanov et al., 2009)'
_computing_publication_material 'Olex2 1.5 (Dolomanov et al., 2009)'
_computing_structure_refinement 'SHELXL 2018/3 (Sheldrick, 2015)'
_computing_structure_solution 'SHELXT 2018/2 (Sheldrick, 2018)'
_diffrn_ambient_environment N~2~
_diffrn_ambient_temperature 100(1)
_diffrn_detector 'Hybrid Pixel Array Detector'
_diffrn_detector_area_resol_mean 10.0000
_diffrn_detector_type HyPix
_diffrn_measured_fraction_theta_full 0.999
_diffrn_measured_fraction_theta_max 0.965
_diffrn_measurement_details
;
List of Runs (angles in degrees, time in seconds):

  # Type    Start    End  Width  t~exp~   \w     \q     \k     \f   Frames
--------------------------------------------------------------------------
  1  \w     12.00  78.00   0.50    0.05    --   39.20  37.00  60.00  132
  2  \w     85.00 120.00   0.50    0.05    --   39.20  37.00  60.00   70
  3  \w     84.00 109.00   0.50    0.17    --  111.82  45.00 120.00   50
  4  \w    113.00 170.00   0.50    0.17    --  111.82  45.00 120.00  114
  5  \w    131.00 175.00   0.50    0.17    --  111.82  61.00  90.00   88
  6  \w     75.00 174.00   0.50    0.17    --  111.82  30.00  30.00  198
  7  \w     33.00  90.00   0.50    0.17    --  111.82   0.00 -90.00  114
  8  \w     94.00 168.00   0.50    0.17    --  111.82   0.00 -90.00  148
  9  \w    -38.00  20.00   0.50    0.17    --  -62.00  30.00-150.00  116
 10  \w    -25.00  11.00   0.50    0.17    --  -62.00  15.00   0.00   72
 11  \w    -28.00  20.00   0.50    0.17    --  -62.00  15.00 120.00   96
 12  \w    -37.00  17.00   0.50    0.17    --  -62.00  30.00 150.00  108
 13  \w     76.00 109.00   0.50    0.05    --   39.20-158.00 134.00   66
 14  \w     86.00 122.00   0.50    0.17    --  111.82-158.00 134.00   72
 15  \w     69.00 104.00   0.50    0.17    --  111.82-111.00  60.00   70
 16  \w     38.00  66.00   0.50    0.17    --  111.82-111.00 -60.00   56
 17  \w     78.00 109.00   0.50    0.17    --  111.82-118.00 -72.00   62
 18  \w     71.00 102.00   0.50    0.17    --  111.82-111.00 -60.00   62
 19  \w     70.00 107.00   0.50    0.17    --  111.82-111.00-150.00   74
 20  \w     35.00  61.00   0.50    0.17    --  111.82-111.00-150.00   52
 21  \w     13.00  89.00   0.50    0.05    --   39.20-118.00 -72.00  152
 22  \w     63.00  89.00   0.50    0.17    --  111.82 -94.00  90.00   52
 23  \w     79.00 106.00   0.50    0.17    --  111.82-111.00 150.00   54
 24  \w     37.00 101.00   0.50    0.17    --  111.82 -94.00 150.00  128
 25  \w     34.00  60.00   0.50    0.17    --  111.82 -94.00  90.00   52
 26  \w     35.00  89.00   0.50    0.17    --  111.82 -94.00-120.00  108
 27  \w     74.00 102.00   0.50    0.17    --  111.82 -77.00 -60.00   56
 28  \w     64.00 102.00   0.50    0.17    --  111.82 -77.00 -90.00   76
 29  \w     46.00  77.00   0.50    0.17    --  111.82 -77.00-180.00   62
 30  \w     38.00  63.00   0.50    0.17    --  111.82 -61.00 -60.00   50
 31  \w     39.00  65.00   0.50    0.17    --  111.82 -77.00 -60.00   52
 32  \w     38.00  63.00   0.50    0.17    --  111.82 -61.00 -90.00   50
 33  \w     59.00 102.00   0.50    0.17    --  111.82 -77.00  30.00   86
 34  \w     39.00  65.00   0.50    0.17    --  111.82 -61.00  90.00   52
 35  \w     42.00  68.00   0.50    0.17    --  111.82 -61.00 120.00   52
 36  \w     38.00  66.00   0.50    0.17    --  111.82 -61.00  30.00   56
 37  \w     39.00  65.00   0.50    0.17    --  111.82 -61.00   0.00   52
 38  \w     -8.00  19.00   0.50    0.05    --   39.20 -19.00-120.00   54
 39  \w    -42.00  23.00   0.50    0.05    --   39.20 -19.00 -30.00  130
 40  \w     84.00 134.00   0.50    0.17    --  111.82 111.00  60.00  100
 41  \w     82.00 108.00   0.50    0.17    --  111.82 158.00 167.00   52
 42  \w     55.00 110.00   0.50    0.05    --   39.20 158.00 167.00  110
 43  \w    125.00 160.00   0.50    0.17    --  111.82 118.00  13.00   70
 44  \w     97.00 153.00   0.50    0.17    --  111.82 111.00 -30.00  112
 45  \w     87.00 112.00   0.50    0.17    --  111.82 111.00-150.00   50
 46  \w    -95.00 -68.00   0.50    0.05    --  -39.20 -77.00 120.00   54
 47  \w   -111.00 -70.00   0.50    0.05    --  -39.20-158.00 134.00   82
 48  \w   -122.00 -97.00   0.50    0.17    --  -62.00-158.00 134.00   50
 49  \w   -138.00-113.00   0.50    0.17    --  -62.00-118.00 -72.00   50
 50  \w    -44.00  -4.00   0.50    0.05    --  -39.20 -77.00 120.00   80
 51  \w    -88.00 -63.00   0.50    0.17    --  -62.00 118.00  13.00   50
 52  \w    -59.00 -33.00   0.50    0.05    --  -39.20 118.00  13.00   52
 53  \w    -95.00 -70.00   0.50    0.05    --  -39.20 158.00 167.00   50
 54  \w   -110.00 -85.00   0.50    0.17    --  -62.00 158.00 167.00   50
;
_diffrn_measurement_device 'four-circle diffractometer'
_diffrn_measurement_device_type 'ROD, Synergy Custom DW system, HyPix'
_diffrn_measurement_method '\w scans'
_diffrn_orient_matrix_type 'CrysAlisPro convention (1999,Acta A55,543-557)'
_diffrn_orient_matrix_UB_11 0.0132876000
_diffrn_orient_matrix_UB_12 0.0335826000
_diffrn_orient_matrix_UB_13 -0.1090893000
_diffrn_orient_matrix_UB_21 0.0812483000
_diffrn_orient_matrix_UB_22 0.1577688000
_diffrn_orient_matrix_UB_23 0.0614490000
_diffrn_orient_matrix_UB_31 0.1748078000
_diffrn_orient_matrix_UB_32 -0.0403202000
_diffrn_orient_matrix_UB_33 0.0168671000
_diffrn_radiation_monochromator mirror
_diffrn_radiation_probe x-ray
_diffrn_radiation_type 'Cu K\a'
_diffrn_radiation_wavelength 1.54184
_diffrn_reflns_av_R_equivalents 0.0291
_diffrn_reflns_av_unetI/netI 0.0352
_diffrn_reflns_Laue_measured_fraction_full 0.999
_diffrn_reflns_Laue_measured_fraction_max 0.965
_diffrn_reflns_limit_h_max 10
_diffrn_reflns_limit_h_min -7
_diffrn_reflns_limit_k_max 12
_diffrn_reflns_limit_k_min -12
_diffrn_reflns_limit_l_max 15
_diffrn_reflns_limit_l_min -16
_diffrn_reflns_number 10313
_diffrn_reflns_point_group_measured_fraction_full 0.999
_diffrn_reflns_point_group_measured_fraction_max 0.965
_diffrn_reflns_theta_full 67.684
_diffrn_reflns_theta_max 75.765
_diffrn_reflns_theta_min 3.625
_diffrn_source 'Rotating-anode X-ray tube'
_diffrn_source_type 'Rigaku (Cu) X-ray Source'
_exptl_absorpt_coefficient_mu 2.049
_exptl_absorpt_correction_T_max 1.00000
_exptl_absorpt_correction_T_min 0.81911
_exptl_absorpt_correction_type multi-scan
_exptl_absorpt_process_details
;
CrysAlisPro 1.171.41.64a (Rigaku Oxford Diffraction, 2020)
Empirical absorption correction using spherical harmonics,
 implemented in SCALE3 ABSPACK scaling algorithm.
;
_exptl_crystal_colour colorless
_exptl_crystal_density_diffrn 1.585
_exptl_crystal_description plate
_exptl_crystal_F_000 484
_exptl_crystal_size_max 0.30
_exptl_crystal_size_mid 0.20
_exptl_crystal_size_min 0.20
_refine_diff_density_max 0.470
_refine_diff_density_min -0.432
_refine_diff_density_rms 0.055
_refine_ls_extinction_coef .
_refine_ls_extinction_method none
_refine_ls_goodness_of_fit_ref 1.119
_refine_ls_hydrogen_treatment constr
_refine_ls_matrix_type full
_refine_ls_number_parameters 309
_refine_ls_number_reflns 3921
_refine_ls_number_restraints 9
_refine_ls_restrained_S_all 1.130
_refine_ls_R_factor_all 0.0486
_refine_ls_R_factor_gt 0.0439
_refine_ls_shift/su_max 0.001
_refine_ls_shift/su_mean 0.000
_refine_ls_structure_factor_coef Fsqd
_refine_ls_weighting_details 'w=1/[\s^2^(Fo^2^)+(0.0549P)^2^+0.6407P] where P=(Fo^2^+2Fc^2^)/3'
_refine_ls_weighting_scheme calc
_refine_ls_wR_factor_gt 0.1216
_refine_ls_wR_factor_ref 0.1244
_reflns_Friedel_coverage 0.000
_reflns_Friedel_fraction_full .
_reflns_Friedel_fraction_max .
_reflns_number_gt 3522
_reflns_number_total 3921
_reflns_threshold_expression 'I > 2\s(I)'
_cod_data_source_file suppl_j_ncrs-2021-0346_suppl.cif
_cod_data_source_block nchl-chl8.24-ding-100k
_cod_database_code 8104610
_shelx_space_group_comment
;
The symmetry employed for this shelxl refinement is uniquely defined
by the following loop, which should always be used as a source of
symmetry information in preference to the above space-group names.
They are only intended as comments.
;
_olex2_refinement_description
;
1. Fixed Uiso
 At 1.2 times of:
  All C(H) groups, All C(H,H) groups, All C(H,H,H,H) groups, All N(H) groups
 At 1.5 times of:
  All O(H) groups, All O(H,H) groups
2. Restrained distances
 N1-C16 \\sim N1A-C16
 with sigma of 0.02
 N1-C19 \\sim N1A-C19
 with sigma of 0.02
 N1-C17 \\sim N1A-C17
 with sigma of 0.02
 O9-C20 \\sim O9A-C20A
 with sigma of 0.02
 O9-C18 \\sim O9A-C18
 with sigma of 0.04
 O8-C20 \\sim O8A-C20A
 with sigma of 0.02
 C18-C20 \\sim C18-C20A
 with sigma of 0.02
 O8-C18 \\sim O8A-C18
 with sigma of 0.04
 O9-O8 \\sim O9A-O8A
 with sigma of 0.04
3. Uiso/Uaniso restraints and constraints
Uanis(N1) = Uanis(N1A)
Uanis(O8) = Uanis(O8A)
Uanis(O9) = Uanis(O9A)
Uanis(C20) = Uanis(C20A)
4. Others
 Sof(H16C)=Sof(H16D)=Sof(H17C)=Sof(H17D)=Sof(H19C)=Sof(H19D)=Sof(N1A)=
 Sof(H1AA)=1-FVAR(1)
 Sof(H16A)=Sof(H16B)=Sof(H17A)=Sof(H17B)=Sof(H19A)=Sof(H19B)=Sof(N1)=Sof(H1A)=
 FVAR(1)
 Sof(H18A)=Sof(O8A)=Sof(H8A)=Sof(O9A)=Sof(C20A)=1-FVAR(2)
 Sof(H18)=Sof(O8)=Sof(O9)=Sof(H9A)=Sof(C20)=FVAR(2)
5.a Free rotating group:
 O10(H10A,H10B)
5.b Ternary CH refined with riding coordinates:
 C18(H18), C18(H18A), N1(H1A), N1A(H1AA)
5.c Secondary CH2 refined with riding coordinates:
 C16(H16A,H16B), C16(H16C,H16D), C17(H17A,H17B), C17(H17C,H17D), C19(H19A,
 H19B), C19(H19C,H19D)
5.d Aromatic/amide H refined with riding coordinates:
 C2(H2), C3(H3), C9(H9), C11(H11), C14(H14), C15(H15)
5.e Tetrahedral OH refined with riding coordinates:
 O8A(H8A)
5.f Idealised tetrahedral OH refined as rotating group:
 O1(H1), O4(H4), O9(H9A)
;
_olex2_submission_special_instructions 'No special instructions were received'
_oxdiff_exptl_absorpt_empirical_details
;
Empirical correction (ABSPACK) includes:
- Absorption correction using spherical harmonics
- Frame scaling
;
_oxdiff_exptl_absorpt_empirical_full_max 1.701
_oxdiff_exptl_absorpt_empirical_full_min 0.637

loop_
_space_group_symop_operation_xyz
'x, y, z'
'-x, -y, -z'

loop_
_atom_site_label
_atom_site_type_symbol
_atom_site_fract_x
_atom_site_fract_y
_atom_site_fract_z
_atom_site_U_iso_or_equiv
_atom_site_adp_type
_atom_site_occupancy
_atom_site_site_symmetry_order
_atom_site_calc_flag
_atom_site_refinement_flags_posn
_atom_site_refinement_flags_adp
_atom_site_refinement_flags_occupancy
_atom_site_disorder_assembly
_atom_site_disorder_group
S1 S 0.32952(6) 1.02505(6) 0.27507(4) 0.02944(15) Uani 1 1 d . . . . .
O1 O 0.8547(2) 0.31935(17) 0.70992(13) 0.0349(4) Uani 1 1 d . . . . .
H1 H 0.812691 0.230914 0.686191 0.052 Uiso 1 1 calc R U . . .
O2 O 0.7064(2) 0.53247(16) 0.27267(12) 0.0345(4) Uani 1 1 d . . . . .
O3 O 0.91535(18) 0.74483(15) 0.59367(11) 0.0276(3) Uani 1 1 d . . . . .
O4 O 0.54484(19) 1.10244(18) 0.13564(13) 0.0350(4) Uani 1 1 d . . . . .
H4 H 0.606955 1.120779 0.095664 0.052 Uiso 1 1 calc R U . . .
O5 O 0.36072(19) 1.18161(17) 0.31074(14) 0.0354(4) Uani 1 1 d . . . . .
O6 O 0.27614(19) 0.95781(17) 0.35597(13) 0.0336(3) Uani 1 1 d . . . . .
O7 O 0.21524(19) 0.96833(18) 0.16621(13) 0.0353(4) Uani 1 1 d . . . . .
C1 C 0.8307(3) 0.3832(2) 0.62611(17) 0.0298(4) Uani 1 1 d . . . . .
C2 C 0.7558(3) 0.3033(2) 0.51718(18) 0.0303(4) Uani 1 1 d . . . . .
H2 H 0.720157 0.201624 0.501020 0.036 Uiso 1 1 calc R U . . .
C3 C 0.7340(3) 0.3724(2) 0.43402(18) 0.0296(4) Uani 1 1 d . . . . .
H3 H 0.683211 0.318161 0.360512 0.035 Uiso 1 1 calc R U . . .
C4 C 0.7866(2) 0.5232(2) 0.45705(17) 0.0267(4) Uani 1 1 d . . . . .
C5 C 0.8598(2) 0.5986(2) 0.56547(17) 0.0266(4) Uani 1 1 d . . . . .
C6 C 0.8830(2) 0.5328(2) 0.65227(17) 0.0281(4) Uani 1 1 d . . . . .
C7 C 0.7621(3) 0.5994(2) 0.37095(17) 0.0279(4) Uani 1 1 d . . . . .
C8 C 0.8017(2) 0.7557(2) 0.40900(17) 0.0274(4) Uani 1 1 d . . . . .
C9 C 0.8767(3) 0.8169(2) 0.51582(17) 0.0280(4) Uani 1 1 d . . . . .
H9 H 0.904785 0.919306 0.538307 0.034 Uiso 1 1 calc R U . . .
C10 C 0.7430(3) 0.8490(2) 0.33547(17) 0.0273(4) Uani 1 1 d . . . . .
C11 C 0.5911(3) 0.8909(2) 0.33709(17) 0.0283(4) Uani 1 1 d . . . . .
H11 H 0.530742 0.861269 0.385058 0.034 Uiso 1 1 calc R U . . .
C12 C 0.5252(3) 0.9753(2) 0.27009(17) 0.0281(4) Uani 1 1 d . . . . .
C13 C 0.6136(3) 1.0209(2) 0.19941(17) 0.0288(4) Uani 1 1 d . . . . .
C14 C 0.7673(3) 0.9801(2) 0.19900(17) 0.0296(4) Uani 1 1 d . . . . .
H14 H 0.829442 1.011125 0.152384 0.036 Uiso 1 1 calc R U . . .
C15 C 0.8308(3) 0.8950(2) 0.26545(18) 0.0291(4) Uani 1 1 d . . . . .
H15 H 0.935378 0.867537 0.263397 0.035 Uiso 1 1 calc R U . . .
C16 C 0.9590(3) 0.6194(3) 0.76862(18) 0.0328(5) Uani 1 1 d D . . . .
H16A H 1.044340 0.702711 0.771243 0.039 Uiso 0.805(4) 1 calc R U P A 1
H16B H 1.014112 0.558952 0.813030 0.039 Uiso 0.805(4) 1 calc R U P A 1
H16C H 1.071882 0.596747 0.791700 0.039 Uiso 0.195(4) 1 calc R U P A 2
H16D H 0.976312 0.722136 0.767019 0.039 Uiso 0.195(4) 1 calc R U P A 2
C17 C 0.8602(3) 0.7436(2) 0.93544(18) 0.0337(5) Uani 1 1 d D . . . .
H17A H 0.868785 0.849548 0.952386 0.040 Uiso 0.805(4) 1 calc R U P A 1
H17B H 0.958451 0.717166 0.980506 0.040 Uiso 0.805(4) 1 calc R U P A 1
H17C H 0.945466 0.769669 1.007065 0.040 Uiso 0.195(4) 1 calc R U P A 2
H17D H 0.851131 0.828605 0.904998 0.040 Uiso 0.195(4) 1 calc R U P A 2
C18 C 0.6900(3) 0.6598(3) 0.93670(19) 0.0366(5) Uani 1 1 d D . . . .
H18 H 0.599331 0.717743 0.934275 0.044 Uiso 0.833(2) 1 calc R U P B 1
H18A H 0.612944 0.724971 0.914152 0.044 Uiso 0.167(2) 1 calc R U P B 2
C19 C 0.6853(3) 0.5632(3) 0.82590(19) 0.0351(5) Uani 1 1 d D . . . .
H19A H 0.718724 0.469796 0.830475 0.042 Uiso 0.805(4) 1 calc R U P A 1
H19B H 0.577189 0.548190 0.770036 0.042 Uiso 0.805(4) 1 calc R U P A 1
H19C H 0.623800 0.594047 0.762558 0.042 Uiso 0.195(4) 1 calc R U P A 2
H19D H 0.645980 0.459292 0.818317 0.042 Uiso 0.195(4) 1 calc R U P A 2
O8 O 0.7990(3) 0.4901(2) 1.03187(17) 0.0393(5) Uani 0.833(2) 1 d D . P B 1
O9 O 0.6237(2) 0.6199(2) 1.09650(15) 0.0320(4) Uani 0.833(2) 1 d D . P B 1
H9A H 0.665273 0.600332 1.155863 0.048 Uiso 0.833(2) 1 calc R U P B 1
N1 N 0.8202(3) 0.6712(2) 0.81336(18) 0.0294(5) Uani 0.805(4) 1 d D . P A 1
H1A H 0.768690 0.735728 0.770122 0.035 Uiso 0.805(4) 1 calc R U P A 1
C20 C 0.7088(3) 0.5797(3) 1.0269(2) 0.0292(5) Uani 0.833(2) 1 d D . P B 1
O8A O 0.7696(12) 0.5924(11) 1.0976(9) 0.0393(5) Uani 0.167(2) 1 d D . P B 2
H8A H 0.733365 0.553297 1.141914 0.059 Uiso 0.167(2) 1 calc R U P B 2
O9A O 0.5176(11) 0.6564(10) 1.0654(7) 0.0320(4) Uani 0.167(2) 1 d D . P B 2
N1A N 0.8817(10) 0.6091(9) 0.8531(7) 0.0294(5) Uani 0.195(4) 1 d D . P A 2
H1AA H 0.934801 0.544207 0.895186 0.035 Uiso 0.195(4) 1 calc R U P A 2
C20A C 0.6481(14) 0.6395(15) 1.0394(10) 0.0292(5) Uani 0.167(2) 1 d D . P B 2
O10 O 0.7320(2) 1.19437(18) 0.01927(13) 0.0365(4) Uani 1 1 d G . . . .
H10A H 0.734750 1.144244 -0.044482 0.055 Uiso 1 1 d G U . . .
H10B H 0.724942 1.280205 0.010318 0.055 Uiso 1 1 d G U . . .

loop_
_atom_site_aniso_label
_atom_site_aniso_U_11
_atom_site_aniso_U_22
_atom_site_aniso_U_33
_atom_site_aniso_U_23
_atom_site_aniso_U_13
_atom_site_aniso_U_12
S1 0.0292(3) 0.0327(3) 0.0340(3) 0.0183(2) 0.0113(2) 0.0108(2)
O1 0.0416(9) 0.0375(8) 0.0335(8) 0.0214(7) 0.0105(7) 0.0134(7)
O2 0.0439(9) 0.0335(8) 0.0261(8) 0.0126(6) 0.0049(6) 0.0061(7)
O3 0.0292(7) 0.0303(7) 0.0259(7) 0.0122(6) 0.0065(6) 0.0079(6)
O4 0.0345(8) 0.0420(9) 0.0402(9) 0.0278(7) 0.0130(7) 0.0138(7)
O5 0.0356(8) 0.0346(8) 0.0433(9) 0.0190(7) 0.0131(7) 0.0127(6)
O6 0.0356(8) 0.0371(8) 0.0401(9) 0.0221(7) 0.0177(7) 0.0149(6)
O7 0.0303(8) 0.0442(9) 0.0371(9) 0.0195(7) 0.0093(6) 0.0116(6)
C1 0.0279(10) 0.0385(11) 0.0311(11) 0.0194(9) 0.0104(8) 0.0122(8)
C2 0.0296(10) 0.0305(10) 0.0350(11) 0.0148(9) 0.0097(9) 0.0079(8)
C3 0.0290(10) 0.0334(11) 0.0282(10) 0.0120(8) 0.0065(8) 0.0078(8)
C4 0.0239(9) 0.0327(10) 0.0286(10) 0.0151(8) 0.0075(8) 0.0098(8)
C5 0.0227(9) 0.0312(10) 0.0304(10) 0.0138(8) 0.0088(8) 0.0082(8)
C6 0.0259(10) 0.0364(11) 0.0268(10) 0.0142(8) 0.0079(8) 0.0103(8)
C7 0.0261(10) 0.0330(11) 0.0289(10) 0.0138(8) 0.0086(8) 0.0086(8)
C8 0.0258(9) 0.0324(10) 0.0300(10) 0.0152(8) 0.0102(8) 0.0100(8)
C9 0.0291(10) 0.0300(10) 0.0308(10) 0.0150(8) 0.0107(8) 0.0097(8)
C10 0.0277(10) 0.0283(10) 0.0277(10) 0.0118(8) 0.0057(8) 0.0063(8)
C11 0.0309(10) 0.0298(10) 0.0280(10) 0.0131(8) 0.0096(8) 0.0068(8)
C12 0.0284(10) 0.0297(10) 0.0301(10) 0.0143(8) 0.0081(8) 0.0077(8)
C13 0.0310(10) 0.0280(10) 0.0295(10) 0.0146(8) 0.0060(8) 0.0052(8)
C14 0.0315(10) 0.0310(10) 0.0303(10) 0.0145(8) 0.0106(8) 0.0048(8)
C15 0.0253(10) 0.0311(10) 0.0336(11) 0.0124(8) 0.0086(8) 0.0065(8)
C16 0.0324(11) 0.0411(12) 0.0291(11) 0.0150(9) 0.0075(9) 0.0131(9)
C17 0.0400(12) 0.0343(11) 0.0296(11) 0.0112(9) 0.0134(9) 0.0045(9)
C18 0.0360(12) 0.0471(13) 0.0320(11) 0.0198(10) 0.0104(9) 0.0077(10)
C19 0.0282(10) 0.0418(12) 0.0364(12) 0.0150(10) 0.0072(9) 0.0049(9)
O8 0.0423(11) 0.0433(11) 0.0437(11) 0.0245(9) 0.0154(9) 0.0186(9)
O9 0.0340(9) 0.0385(10) 0.0259(9) 0.0135(8) 0.0073(7) 0.0077(7)
N1 0.0314(11) 0.0332(11) 0.0289(11) 0.0163(9) 0.0087(9) 0.0095(8)
C20 0.0271(13) 0.0312(13) 0.0321(13) 0.0147(11) 0.0071(10) 0.0061(10)
O8A 0.0423(11) 0.0433(11) 0.0437(11) 0.0245(9) 0.0154(9) 0.0186(9)
O9A 0.0340(9) 0.0385(10) 0.0259(9) 0.0135(8) 0.0073(7) 0.0077(7)
N1A 0.0314(11) 0.0332(11) 0.0289(11) 0.0163(9) 0.0087(9) 0.0095(8)
C20A 0.0271(13) 0.0312(13) 0.0321(13) 0.0147(11) 0.0071(10) 0.0061(10)
O10 0.0380(8) 0.0375(9) 0.0368(9) 0.0147(7) 0.0113(7) 0.0053(7)

loop_
_atom_type_symbol
_atom_type_description
_atom_type_scat_dispersion_real
_atom_type_scat_dispersion_imag
_atom_type_scat_source
C C 0.0181 0.0091 'International Tables Vol C Tables 4.2.6.8 and 6.1.1.4'
H H 0.0000 0.0000 'International Tables Vol C Tables 4.2.6.8 and 6.1.1.4'
N N 0.0311 0.0180 'International Tables Vol C Tables 4.2.6.8 and 6.1.1.4'
O O 0.0492 0.0322 'International Tables Vol C Tables 4.2.6.8 and 6.1.1.4'
S S 0.3331 0.5567 'International Tables Vol C Tables 4.2.6.8 and 6.1.1.4'

loop_
_geom_angle_atom_site_label_1
_geom_angle_atom_site_label_2
_geom_angle_atom_site_label_3
_geom_angle
_geom_angle_site_symmetry_1
_geom_angle_site_symmetry_3
O5 S1 O6 111.90(10) . .
O5 S1 C12 106.89(10) . .
O6 S1 C12 104.83(9) . .
O7 S1 O5 112.81(9) . .
O7 S1 O6 112.10(10) . .
O7 S1 C12 107.74(10) . .
C1 O1 H1 109.5 . .
C9 O3 C5 118.15(16) . .
C13 O4 H4 109.5 . .
O1 C1 C2 121.7(2) . .
O1 C1 C6 117.05(19) . .
C6 C1 C2 121.24(19) . .
C1 C2 H2 120.0 . .
C3 C2 C1 119.9(2) . .
C3 C2 H2 120.0 . .
C2 C3 H3 119.7 . .
C2 C3 C4 120.5(2) . .
C4 C3 H3 119.7 . .
C3 C4 C7 121.64(19) . .
C5 C4 C3 117.98(18) . .
C5 C4 C7 120.36(19) . .
O3 C5 C4 121.14(18) . .
O3 C5 C6 115.56(18) . .
C4 C5 C6 123.29(19) . .
C1 C6 C5 117.04(19) . .
C1 C6 C16 121.58(19) . .
C5 C6 C16 121.37(19) . .
O2 C7 C4 121.05(19) . .
O2 C7 C8 123.80(19) . .
C8 C7 C4 115.11(18) . .
C7 C8 C10 121.44(18) . .
C9 C8 C7 118.87(18) . .
C9 C8 C10 119.27(19) . .
O3 C9 H9 117.3 . .
C8 C9 O3 125.37(19) . .
C8 C9 H9 117.3 . .
C11 C10 C8 117.42(18) . .
C11 C10 C15 118.48(18) . .
C15 C10 C8 124.10(18) . .
C10 C11 H11 119.3 . .
C10 C11 C12 121.43(19) . .
C12 C11 H11 119.3 . .
C11 C12 S1 119.51(16) . .
C11 C12 C13 119.95(19) . .
C13 C12 S1 120.54(15) . .
O4 C13 C12 117.99(19) . .
O4 C13 C14 123.55(19) . .
C14 C13 C12 118.46(18) . .
C13 C14 H14 119.5 . .
C15 C14 C13 120.99(19) . .
C15 C14 H14 119.5 . .
C10 C15 H15 119.7 . .
C14 C15 C10 120.69(19) . .
C14 C15 H15 119.7 . .
C6 C16 H16A 110.1 . .
C6 C16 H16B 110.1 . .
C6 C16 H16C 106.7 . .
C6 C16 H16D 106.7 . .
C6 C16 N1 107.90(17) . .
H16A C16 H16B 108.4 . .
H16C C16 H16D 106.6 . .
N1 C16 H16A 110.1 . .
N1 C16 H16B 110.1 . .
N1A C16 C6 122.6(4) . .
N1A C16 H16C 106.7 . .
N1A C16 H16D 106.7 . .
H17A C17 H17B 111.1 . .
H17C C17 H17D 111.0 . .
C18 C17 H17A 113.9 . .
C18 C17 H17B 113.9 . .
C18 C17 H17C 113.7 . .
C18 C17 H17D 113.7 . .
C18 C17 N1A 89.4(3) . .
N1 C17 H17A 113.9 . .
N1 C17 H17B 113.9 . .
N1 C17 C18 88.54(17) . .
N1A C17 H17C 113.7 . .
N1A C17 H17D 113.7 . .
C17 C18 H18 114.1 . .
C17 C18 H18A 101.3 . .
C19 C18 C17 87.43(17) . .
C19 C18 H18 114.1 . .
C19 C18 H18A 101.3 . .
C19 C18 C20 112.4(2) . .
C20 C18 C17 111.89(19) . .
C20 C18 H18 114.1 . .
C20A C18 C17 123.3(5) . .
C20A C18 H18A 101.3 . .
C20A C18 C19 136.5(6) . .
C18 C19 H19A 113.6 . .
C18 C19 H19B 113.6 . .
C18 C19 H19C 113.8 . .
C18 C19 H19D 113.8 . .
C18 C19 N1A 89.3(3) . .
H19A C19 H19B 110.8 . .
H19C C19 H19D 111.0 . .
N1 C19 C18 90.43(18) . .
N1 C19 H19A 113.6 . .
N1 C19 H19B 113.6 . .
N1A C19 H19C 113.8 . .
N1A C19 H19D 113.8 . .
C20 O9 H9A 109.5 . .
C16 N1 C17 118.18(18) . .
C16 N1 H1A 109.6 . .
C17 N1 H1A 109.6 . .
C19 N1 C16 119.09(19) . .
C19 N1 C17 89.29(17) . .
C19 N1 H1A 109.6 . .
O8 C20 C18 121.9(2) . .
O8 C20 O9 125.2(2) . .
O9 C20 C18 112.9(2) . .
C20A O8A H8A 109.5 . .
C16 N1A C17 122.8(6) . .
C16 N1A C19 120.1(6) . .
C16 N1A H1AA 108.8 . .
C17 N1A C19 85.3(4) . .
C17 N1A H1AA 108.8 . .
C19 N1A H1AA 108.8 . .
O8A C20A C18 109.5(9) . .
O9A C20A C18 126.7(10) . .
O9A C20A O8A 123.7(11) . .
H10A O10 H10B 104.5 . .

loop_
_geom_bond_atom_site_label_1
_geom_bond_atom_site_label_2
_geom_bond_distance
_geom_bond_site_symmetry_2
S1 O5 1.4530(17) .
S1 O6 1.4654(15) .
S1 O7 1.4529(17) .
S1 C12 1.775(2) .
O1 H1 0.8400 .
O1 C1 1.350(2) .
O2 C7 1.245(3) .
O3 C5 1.368(2) .
O3 C9 1.349(2) .
O4 H4 0.8400 .
O4 C13 1.349(2) .
C1 C2 1.406(3) .
C1 C6 1.396(3) .
C2 H2 0.9500 .
C2 C3 1.376(3) .
C3 H3 0.9500 .
C3 C4 1.410(3) .
C4 C5 1.387(3) .
C4 C7 1.455(3) .
C5 C6 1.396(3) .
C6 C16 1.501(3) .
C7 C8 1.451(3) .
C8 C9 1.345(3) .
C8 C10 1.496(3) .
C9 H9 0.9500 .
C10 C11 1.385(3) .
C10 C15 1.395(3) .
C11 H11 0.9500 .
C11 C12 1.389(3) .
C12 C13 1.404(3) .
C13 C14 1.394(3) .
C14 H14 0.9500 .
C14 C15 1.383(3) .
C15 H15 0.9500 .
C16 H16A 0.9900 .
C16 H16B 0.9900 .
C16 H16C 0.9900 .
C16 H16D 0.9900 .
C16 N1 1.506(3) .
C16 N1A 1.405(8) .
C17 H17A 0.9900 .
C17 H17B 0.9900 .
C17 H17C 0.9900 .
C17 H17D 0.9900 .
C17 C18 1.543(3) .
C17 N1 1.524(3) .
C17 N1A 1.554(9) .
C18 H18 1.0000 .
C18 H18A 1.0000 .
C18 C19 1.524(3) .
C18 C20 1.525(3) .
C18 C20A 1.495(12) .
C19 H19A 0.9900 .
C19 H19B 0.9900 .
C19 H19C 0.9900 .
C19 H19D 0.9900 .
C19 N1 1.492(3) .
C19 N1A 1.575(8) .
O8 C20 1.224(3) .
O9 H9A 0.8400 .
O9 C20 1.298(3) .
N1 H1A 1.0000 .
O8A H8A 0.8400 .
O8A C20A 1.315(13) .
O9A C20A 1.232(13) .
N1A H1AA 1.0000 .
O10 H10A 0.8699 .
O10 H10B 0.8702 .

loop_
_geom_torsion_atom_site_label_1
_geom_torsion_atom_site_label_2
_geom_torsion_atom_site_label_3
_geom_torsion_atom_site_label_4
_geom_torsion
_geom_torsion_site_symmetry_1
_geom_torsion_site_symmetry_2
_geom_torsion_site_symmetry_3
_geom_torsion_site_symmetry_4
S1 C12 C13 O4 -0.3(3) . . . .
S1 C12 C13 C14 179.51(16) . . . .
O1 C1 C2 C3 -179.81(19) . . . .
O1 C1 C6 C5 179.38(18) . . . .
O1 C1 C6 C16 -1.3(3) . . . .
O2 C7 C8 C9 -173.5(2) . . . .
O2 C7 C8 C10 13.9(3) . . . .
O3 C5 C6 C1 -178.77(17) . . . .
O3 C5 C6 C16 2.0(3) . . . .
O4 C13 C14 C15 -179.3(2) . . . .
O5 S1 C12 C11 118.32(18) . . . .
O5 S1 C12 C13 -61.5(2) . . . .
O6 S1 C12 C11 -0.6(2) . . . .
O6 S1 C12 C13 179.60(17) . . . .
O7 S1 C12 C11 -120.18(18) . . . .
O7 S1 C12 C13 60.0(2) . . . .
C1 C2 C3 C4 0.1(3) . . . .
C1 C6 C16 N1 -93.0(2) . . . .
C1 C6 C16 N1A -51.9(5) . . . .
C2 C1 C6 C5 -0.9(3) . . . .
C2 C1 C6 C16 178.36(19) . . . .
C2 C3 C4 C5 -0.2(3) . . . .
C2 C3 C4 C7 -178.76(19) . . . .
C3 C4 C5 O3 179.30(17) . . . .
C3 C4 C5 C6 -0.3(3) . . . .
C3 C4 C7 O2 -6.0(3) . . . .
C3 C4 C7 C8 171.98(18) . . . .
C4 C5 C6 C1 0.8(3) . . . .
C4 C5 C6 C16 -178.47(19) . . . .
C4 C7 C8 C9 8.5(3) . . . .
C4 C7 C8 C10 -164.03(18) . . . .
C5 O3 C9 C8 -7.0(3) . . . .
C5 C4 C7 O2 175.45(19) . . . .
C5 C4 C7 C8 -6.5(3) . . . .
C5 C6 C16 N1 86.2(2) . . . .
C5 C6 C16 N1A 127.3(5) . . . .
C6 C1 C2 C3 0.5(3) . . . .
C6 C16 N1 C17 171.29(18) . . . .
C6 C16 N1 C19 64.9(2) . . . .
C6 C16 N1A C17 -132.0(5) . . . .
C6 C16 N1A C19 -26.9(8) . . . .
C7 C4 C5 O3 -2.1(3) . . . .
C7 C4 C5 C6 178.32(19) . . . .
C7 C8 C9 O3 -2.1(3) . . . .
C7 C8 C10 C11 92.0(2) . . . .
C7 C8 C10 C15 -87.6(3) . . . .
C8 C10 C11 C12 -178.80(19) . . . .
C8 C10 C15 C14 179.3(2) . . . .
C9 O3 C5 C4 9.0(3) . . . .
C9 O3 C5 C6 -171.44(17) . . . .
C9 C8 C10 C11 -80.6(3) . . . .
C9 C8 C10 C15 99.9(3) . . . .
C10 C8 C9 O3 170.68(18) . . . .
C10 C11 C12 S1 179.69(16) . . . .
C10 C11 C12 C13 -0.5(3) . . . .
C11 C10 C15 C14 -0.2(3) . . . .
C11 C12 C13 O4 179.86(19) . . . .
C11 C12 C13 C14 -0.3(3) . . . .
C12 C13 C14 C15 0.8(3) . . . .
C13 C14 C15 C10 -0.6(3) . . . .
C15 C10 C11 C12 0.8(3) . . . .
C17 C18 C19 N1 -15.67(17) . . . .
C17 C18 C19 N1A 21.9(4) . . . .
C17 C18 C20 O8 -58.0(3) . . . .
C17 C18 C20 O9 120.4(2) . . . .
C17 C18 C20A O8A -49.7(13) . . . .
C17 C18 C20A O9A 133.7(11) . . . .
C18 C17 N1 C16 -138.7(2) . . . .
C18 C17 N1 C19 -15.66(17) . . . .
C18 C17 N1A C16 144.6(6) . . . .
C18 C17 N1A C19 21.5(3) . . . .
C18 C19 N1 C16 138.1(2) . . . .
C18 C19 N1 C17 15.86(17) . . . .
C18 C19 N1A C16 -147.3(6) . . . .
C18 C19 N1A C17 -21.8(3) . . . .
C19 C18 C20 O8 38.6(3) . . . .
C19 C18 C20 O9 -143.1(2) . . . .
C19 C18 C20A O8A 78.3(11) . . . .
C19 C18 C20A O9A -98.3(14) . . . .
N1 C17 C18 C19 15.34(17) . . . .
N1 C17 C18 C20 128.5(2) . . . .
C20 C18 C19 N1 -128.3(2) . . . .
N1A C17 C18 C19 -22.3(4) . . . .
N1A C17 C18 C20A 124.9(7) . . . .
C20A C18 C19 N1A -116.8(8) . . . .
